data_1508426
loop_
_publ_author_name
'Laus, Gerhard'
'Kahlenberg, Volker'
'Wurst, Klaus'
'Hummel, Michael'
'Schottenberger, Herwig'

_publ_section_title
;
 1,4-Diazabicyclo[2.2.2]octane (DABCO) 5-aminotetrazolates
;
_journal_issue 1
_journal_name_full Crystals
_journal_page_first 96
_journal_page_last 104
_journal_paper_doi 10.3390/cryst2010096
_journal_volume 2
_journal_year 2012
_chemical_formula_moiety 'C6 H13 N2, C H3 N5, C H2 N5'
_chemical_formula_sum 'C8 H18 N12'
_chemical_formula_weight 282.34
_chemical_name_systematic
;
 ?
;
_space_group_IT_number 2
_symmetry_cell_setting triclinic
_symmetry_space_group_name_Hall '-P 1'
_symmetry_space_group_name_H-M 'P -1'
_atom_sites_solution_hydrogens geom
_atom_sites_solution_primary direct
_atom_sites_solution_secondary difmap
_audit_author_name 'V. Kahlenberg'
_audit_conform_dict_location ftp://ftp.iucr.org/pub/cif_core.dic
_audit_conform_dict_name cif_core.dic
_audit_conform_dict_version 2.3
_audit_contact_author_address
;
  Institut f\"ur Mineralogie und Petrographie
  Leopold-Franzens-Universit\"at Innsbruck
  Innrain 52
  A-6020 Innsbruck
  Austria
;
_audit_contact_author_email Volker.Kahlenberg@uibk.ac.at
_audit_contact_author_fax '+43 512 507 2926'
_audit_contact_author_phone '+43 512 507 5503'
_audit_creation_date 2008-10-31T13:50:10-00:00
_audit_creation_method 'WinGX routine CIF_UPDATE'
_cell_angle_alpha 67.827(6)
_cell_angle_beta 86.181(5)
_cell_angle_gamma 71.794(7)
_cell_formula_units_Z 2
_cell_length_a 8.7982(6)
_cell_length_b 8.8927(7)
_cell_length_c 9.7756(5)
_cell_measurement_reflns_used 2975
_cell_measurement_temperature 173(2)
_cell_measurement_theta_max 28.2766
_cell_measurement_theta_min 2.9558
_cell_volume 671.68(9)
_computing_cell_refinement
;
        CrysAlis RED, Oxford Diffraction Ltd.,
        Version 1.171.32.24 (release 21-04-2008 CrysAlis171 .NET)
        (compiled Apr 21 2008,18:23:10)
;
_computing_data_collection
;
        CrysAlis CCD, Oxford Diffraction Ltd.,
        Version 1.171.32.24 (release 21-04-2008 CrysAlis171 .NET)
        (compiled Apr 21 2008,18:23:10)
;
_computing_data_reduction
;
        CrysAlis RED, Oxford Diffraction Ltd.,
        Version 1.171.32.24 (release 21-04-2008 CrysAlis171 .NET)
        (compiled Apr 21 2008,18:23:10)
;
_computing_structure_refinement 'SHELXL-97 (Sheldrick, 1997)'
_computing_structure_solution 'SIR2002 (Burla et al., 2003)'
_diffrn_ambient_temperature 173(2)
_diffrn_detector_area_resol_mean 10.3822
_diffrn_measured_fraction_theta_full 0.989
_diffrn_measured_fraction_theta_max 0.989
_diffrn_measurement_device_type 'Oxford Diffraction Gemini-R Ultra'
_diffrn_measurement_method '\w (1\% width)'
_diffrn_orient_matrix_UB_11 0.0339067111
_diffrn_orient_matrix_UB_12 0.0490668329
_diffrn_orient_matrix_UB_13 0.0241674641
_diffrn_orient_matrix_UB_21 0.0722407661
_diffrn_orient_matrix_UB_22 -0.0693320889
_diffrn_orient_matrix_UB_23 0.0230611284
_diffrn_orient_matrix_UB_31 0.029519141
_diffrn_orient_matrix_UB_32 0.0318733178
_diffrn_orient_matrix_UB_33 -0.0710685232
_diffrn_radiation_monochromator graphite
_diffrn_radiation_type MoK\a
_diffrn_radiation_wavelength 0.71073
_diffrn_reflns_av_R_equivalents 0.0246
_diffrn_reflns_av_unetI/netI 0.0345
_diffrn_reflns_limit_h_max 10
_diffrn_reflns_limit_h_min -10
_diffrn_reflns_limit_k_max 10
_diffrn_reflns_limit_k_min -10
_diffrn_reflns_limit_l_max 11
_diffrn_reflns_limit_l_min -11
_diffrn_reflns_number 5025
_diffrn_reflns_theta_full 25.34
_diffrn_reflns_theta_max 25.34
_diffrn_reflns_theta_min 2.96
_exptl_absorpt_coefficient_mu 0.101
_exptl_absorpt_correction_T_max 0.976
_exptl_absorpt_correction_T_min 0.961
_exptl_absorpt_correction_type multi-scan
_exptl_absorpt_process_details
;
        CrysAlis RED, Oxford Diffraction Ltd.,
        Version 1.171.32.24 (release 21-04-2008 CrysAlis171 .NET)
        (compiled Apr 21 2008,18:23:10)
        Empirical absorption correction using spherical harmonics,
 implemented in SCALE3 ABSPACK scaling algorithm.
;
_exptl_crystal_colour colourless
_exptl_crystal_density_diffrn 1.396
_exptl_crystal_density_method 'not measured'
_exptl_crystal_description 'irregular fragment'
_exptl_crystal_F_000 300
_exptl_crystal_size_max 0.36
_exptl_crystal_size_mid 0.36
_exptl_crystal_size_min 0.28
_refine_diff_density_max 0.269
_refine_diff_density_min -0.281
_refine_diff_density_rms 0.051
_refine_ls_extinction_method none
_refine_ls_goodness_of_fit_ref 1.086
_refine_ls_hydrogen_treatment mixed
_refine_ls_matrix_type full
_refine_ls_number_parameters 199
_refine_ls_number_reflns 2445
_refine_ls_number_restraints 8
_refine_ls_restrained_S_all 1.089
_refine_ls_R_factor_all 0.049
_refine_ls_R_factor_gt 0.038
_refine_ls_shift/su_max 0
_refine_ls_shift/su_mean 0
_refine_ls_structure_factor_coef Fsqd
_refine_ls_weighting_details 'calc w=1/[\s^2^(Fo^2^)+(0.0597P)^2^+0.0164P] where P=(Fo^2^+2Fc^2^)/3'
_refine_ls_weighting_scheme calc
_refine_ls_wR_factor_gt 0.0982
_refine_ls_wR_factor_ref 0.1023
_reflns_number_gt 1986
_reflns_number_total 2445
_reflns_threshold_expression >2sigma(I)
_cod_data_source_file C8H18N12_P-1_CCDC855697_crystals-02-00096-s001_DC171.cif
_cod_data_source_block mh666_1_chateigner_1508426
_cod_database_code 1508426
_audit_contact_author 'V. Kahlenberg'

loop_
_symmetry_equiv_pos_as_xyz
'x, y, z'
'-x, -y, -z'

loop_
_atom_site_label
_atom_site_type_symbol
_atom_site_fract_x
_atom_site_fract_y
_atom_site_fract_z
_atom_site_U_iso_or_equiv
_atom_site_adp_type
_atom_site_occupancy
_atom_site_symmetry_multiplicity
_atom_site_calc_flag
_atom_site_refinement_flags
N1 N 0.91431(16) -0.18504(17) 0.84700(14) 0.0245(3) Uani 1 1 d D
C1 C 0.86657(17) -0.04748(18) 0.71754(16) 0.0178(3) Uani 1 1 d .
HN1A H 0.8689(17) -0.2672(19) 0.8631(17) 0.021 Uiso 1 1 d D
HN1B H 1.0157(16) -0.225(2) 0.8772(17) 0.021 Uiso 1 1 d D
N2 N 0.73300(15) -0.00593(16) 0.63673(14) 0.0233(3) Uani 1 1 d .
N3 N 0.72892(16) 0.14307(17) 0.52312(15) 0.0289(3) Uani 1 1 d .
N4 N 0.85220(16) 0.18802(17) 0.53620(15) 0.0298(3) Uani 1 1 d .
N5 N 0.94275(15) 0.06932(15) 0.65918(14) 0.0228(3) Uani 1 1 d .
N9 N 0.65193(15) 0.33698(16) 0.93990(14) 0.0244(3) Uani 1 1 d .
C2 C 0.59867(17) 0.60843(18) 0.80256(15) 0.0162(3) Uani 1 1 d .
N6 N 0.52562(16) 0.76597(17) 0.70517(15) 0.0246(3) Uani 1 1 d D
HN6B H 0.5806(19) 0.837(2) 0.6815(18) 0.03 Uiso 1 1 d D
HN6A H 0.4477(18) 0.783(2) 0.6417(17) 0.03 Uiso 1 1 d D
C4 C 0.15470(18) 0.43870(18) 0.76956(17) 0.0224(4) Uani 1 1 d .
H4A H 0.1196 0.561 0.7038 0.027 Uiso 1 1 calc R
H4B H 0.1404 0.431 0.8731 0.027 Uiso 1 1 calc R
C3 C 0.05234(18) 0.34653(19) 0.73203(18) 0.0247(4) Uani 1 1 d .
H3A H -0.0211 0.3167 0.8119 0.03 Uiso 1 1 calc R
H3B H -0.013 0.4221 0.6387 0.03 Uiso 1 1 calc R
N8 N 0.75757(16) 0.39283(16) 0.97173(15) 0.0255(3) Uani 1 1 d .
C6 C 0.34090(19) 0.3574(2) 0.60066(17) 0.0241(4) Uani 1 1 d .
H6A H 0.4558 0.3193 0.5815 0.029 Uiso 1 1 calc R
H6B H 0.2916 0.4739 0.5267 0.029 Uiso 1 1 calc R
N7 N 0.72996(14) 0.56220(16) 0.88779(14) 0.0214(3) Uani 1 1 d .
N12 N 0.32504(15) 0.36054(15) 0.75062(14) 0.0218(3) Uani 1 1 d .
N10 N 0.55009(15) 0.47171(15) 0.83253(14) 0.0202(3) Uani 1 1 d D
HN10 H 0.4644(18) 0.455(2) 0.7988(17) 0.024 Uiso 1 1 d D
N11 N 0.16017(14) 0.18886(15) 0.71576(14) 0.0198(3) Uani 1 1 d D
HN11 H 0.0922(18) 0.1287(19) 0.6994(17) 0.024 Uiso 1 1 d D
C5 C 0.25782(19) 0.23513(19) 0.58537(17) 0.0230(4) Uani 1 1 d .
H5A H 0.1882 0.2915 0.4931 0.028 Uiso 1 1 calc R
H5B H 0.339 0.1311 0.5812 0.028 Uiso 1 1 calc R
C7 C 0.26778(19) 0.08344(19) 0.85135(17) 0.0238(4) Uani 1 1 d .
H7A H 0.3313 -0.0279 0.8466 0.029 Uiso 1 1 calc R
H7B H 0.2039 0.0618 0.94 0.029 Uiso 1 1 calc R
C8 C 0.37995(19) 0.18276(19) 0.86038(18) 0.0264(4) Uani 1 1 d .
H8A H 0.3815 0.1839 0.9611 0.032 Uiso 1 1 calc R
H8B H 0.4904 0.1249 0.8411 0.032 Uiso 1 1 calc R

loop_
_atom_site_aniso_label
_atom_site_aniso_U_11
_atom_site_aniso_U_22
_atom_site_aniso_U_33
_atom_site_aniso_U_23
_atom_site_aniso_U_13
_atom_site_aniso_U_12
N1 0.0228(7) 0.0222(7) 0.0257(8) -0.0013(6) -0.0068(6) -0.0114(6)
C1 0.0171(8) 0.0178(7) 0.0212(8) -0.0090(7) 0.0002(6) -0.0067(6)
N2 0.0224(7) 0.0218(7) 0.0241(7) -0.0040(6) -0.0053(5) -0.0090(5)
N3 0.0275(7) 0.0244(7) 0.0311(8) -0.0027(6) -0.0082(6) -0.0108(6)
N4 0.0300(8) 0.0230(7) 0.0326(8) -0.0017(6) -0.0075(6) -0.0123(6)
N5 0.0232(7) 0.0200(7) 0.0248(7) -0.0037(6) -0.0055(6) -0.0105(6)
N9 0.0217(7) 0.0213(7) 0.0281(8) -0.0060(6) -0.0036(6) -0.0068(6)
C2 0.0155(7) 0.0197(8) 0.0163(7) -0.0080(6) 0.0022(6) -0.0081(6)
N6 0.0238(7) 0.0226(7) 0.0258(8) -0.0015(6) -0.0072(6) -0.0127(6)
C4 0.0278(9) 0.0168(8) 0.0226(8) -0.0072(7) -0.0008(7) -0.0068(6)
C3 0.0196(8) 0.0228(8) 0.0323(9) -0.0118(7) 0.0011(7) -0.0054(7)
N8 0.0217(7) 0.0240(7) 0.0277(7) -0.0050(6) -0.0036(6) -0.0077(6)
C6 0.0233(8) 0.0234(8) 0.0265(9) -0.0075(7) 0.0047(7) -0.0116(7)
N7 0.0195(7) 0.0213(7) 0.0223(7) -0.0049(6) -0.0040(5) -0.0080(5)
N12 0.0239(7) 0.0170(7) 0.0253(7) -0.0053(6) -0.0043(5) -0.0095(5)
N10 0.0190(7) 0.0199(7) 0.0228(7) -0.0061(6) -0.0038(5) -0.0088(5)
N11 0.0201(7) 0.0182(7) 0.0241(7) -0.0079(6) -0.0005(6) -0.0097(5)
C5 0.0270(8) 0.0229(8) 0.0217(8) -0.0095(7) 0.0026(7) -0.0101(7)
C7 0.0270(9) 0.0176(8) 0.0249(9) -0.0034(7) -0.0030(7) -0.0094(7)
C8 0.0269(9) 0.0192(8) 0.0298(9) -0.0042(7) -0.0106(7) -0.0065(7)

loop_
_atom_type_symbol
_atom_type_description
_atom_type_scat_dispersion_real
_atom_type_scat_dispersion_imag
_atom_type_scat_source
C C 0.0033 0.0016 'International Tables Vol C Tables 4.2.6.8 and 6.1.1.4'
H H 0 0 'International Tables Vol C Tables 4.2.6.8 and 6.1.1.4'
N N 0.0061 0.0033 'International Tables Vol C Tables 4.2.6.8 and 6.1.1.4'

loop_
_geom_angle_atom_site_label_1
_geom_angle_atom_site_label_2
_geom_angle_atom_site_label_3
_geom_angle
C1 N1 HN1A 115.7(10)
C1 N1 HN1B 118.6(10)
HN1A N1 HN1B 113.4(14)
N2 C1 N5 110.95(13)
N2 C1 N1 124.50(13)
N5 C1 N1 124.44(13)
C1 N2 N3 104.61(11)
N4 N3 N2 110.18(12)
N3 N4 N5 108.64(12)
C1 N5 N4 105.63(12)
N8 N9 N10 106.48(11)
N7 C2 N10 108.44(13)
N7 C2 N6 125.86(13)
N10 C2 N6 125.68(14)
C2 N6 HN6B 116.0(11)
C2 N6 HN6A 119.9(10)
HN6B N6 HN6A 119.2(14)
N12 C4 C3 109.99(12)
N12 C4 H4A 109.7
C3 C4 H4A 109.7
N12 C4 H4B 109.7
C3 C4 H4B 109.7
H4A C4 H4B 108.2
N11 C3 C4 108.81(11)
N11 C3 H3A 109.9
C4 C3 H3A 109.9
N11 C3 H3B 109.9
C4 C3 H3B 109.9
H3A C3 H3B 108.3
N9 N8 N7 111.17(12)
N12 C6 C5 110.08(11)
N12 C6 H6A 109.6
C5 C6 H6A 109.6
N12 C6 H6B 109.6
C5 C6 H6B 109.6
H6A C6 H6B 108.2
C2 N7 N8 105.46(12)
C6 N12 C4 108.66(12)
C6 N12 C8 108.94(12)
C4 N12 C8 108.95(11)
C2 N10 N9 108.45(12)
C2 N10 HN10 133.6(10)
N9 N10 HN10 117.9(10)
C7 N11 C3 109.53(12)
C7 N11 C5 109.55(12)
C3 N11 C5 109.75(11)
C7 N11 HN11 111.7(10)
C3 N11 HN11 107.1(9)
C5 N11 HN11 109.2(9)
N11 C5 C6 108.25(12)
N11 C5 H5A 110
C6 C5 H5A 110
N11 C5 H5B 110
C6 C5 H5B 110
H5A C5 H5B 108.4
N11 C7 C8 107.77(12)
N11 C7 H7A 110.2
C8 C7 H7A 110.2
N11 C7 H7B 110.2
C8 C7 H7B 110.2
H7A C7 H7B 108.5
N12 C8 C7 110.52(12)
N12 C8 H8A 109.5
C7 C8 H8A 109.5
N12 C8 H8B 109.5
C7 C8 H8B 109.5
H8A C8 H8B 108.1

loop_
_geom_bond_atom_site_label_1
_geom_bond_atom_site_label_2
_geom_bond_distance
N1 C1 1.3622(19)
N1 HN1A 0.897(12)
N1 HN1B 0.876(13)
C1 N2 1.3318(19)
C1 N5 1.3380(18)
N2 N3 1.3621(18)
N3 N4 1.2963(18)
N4 N5 1.3559(18)
N9 N8 1.2848(18)
N9 N10 1.3583(18)
C2 N7 1.3305(19)
C2 N10 1.3364(18)
C2 N6 1.3395(19)
N6 HN6B 0.866(12)
N6 HN6A 0.895(13)
C4 N12 1.4740(19)
C4 C3 1.533(2)
C4 H4A 0.99
C4 H4B 0.99
C3 N11 1.4860(19)
C3 H3A 0.99
C3 H3B 0.99
N8 N7 1.3660(18)
C6 N12 1.473(2)
C6 C5 1.541(2)
C6 H6A 0.99
C6 H6B 0.99
N12 C8 1.4817(19)
N10 HN10 0.918(13)
N11 C7 1.486(2)
N11 C5 1.4871(18)
N11 HN11 0.973(13)
C5 H5A 0.99
C5 H5B 0.99
C7 C8 1.542(2)
C7 H7A 0.99
C7 H7B 0.99
C8 H8A 0.99
C8 H8B 0.99

loop_
_geom_hbond_atom_site_label_D
_geom_hbond_atom_site_label_H
_geom_hbond_atom_site_label_A
_geom_hbond_distance_DH
_geom_hbond_distance_HA
_geom_hbond_distance_DA
_geom_hbond_angle_DHA
_geom_hbond_site_symmetry_A
N1 HN1A N7 0.897(12) 2.168(13) 3.0590(17) 172.2(14) 1_545
N1 HN1B N8 0.876(13) 2.293(14) 3.1250(19) 158.6(13) 2_757
N6 HN6B N2 0.866(12) 2.139(13) 3.0028(17) 174.9(16) 1_565
N6 HN6A N3 0.895(13) 2.082(14) 2.970(2) 171.4(14) 2_666
N10 HN10 N12 0.918(13) 1.854(14) 2.7515(17) 164.9(15) .
N11 HN11 N5 0.973(13) 1.679(14) 2.6364(17) 166.8(15) 1_455

loop_
_cod_related_entry_id
_cod_related_entry_code
_cod_related_entry_database
1 30652000 ChemSpider
